data_7129899
loop_
_publ_author_name
'Tsukada, Tetsuyoshi'
'Shoji, Yoshiaki'
'Takenouchi, Kumiko'
'Taka, Hideo'
'Fukushima, Takanori'

_publ_section_title
;
 A carbon-functionality-appended diborylacetylene available for a
 component of organic synthesis and OLEDs
;
_journal_name_full 'Chemical Communications'
_journal_paper_doi 10.1039/D2CC01159J
_journal_year 2022
_chemical_formula_moiety 'C38 H24 B3 Cl O2, C H Cl3'
_chemical_formula_sum 'C39 H25 B3 Cl4 O2'
_chemical_formula_weight 699.82
_space_group_crystal_system monoclinic
_space_group_IT_number 14
_space_group_name_Hall '-P 2ybc'
_space_group_name_H-M_alt 'P 1 21/c 1'
_atom_sites_solution_hydrogens geom
_atom_sites_solution_primary dual
_audit_creation_date 2022-02-15
_audit_creation_method
;
Olex2 1.3
(compiled 2020.11.12 svn.r5f609507 for OlexSys, GUI svn.r6408)
;
_audit_update_record
;
2022-02-25 deposited with the CCDC.	2022-03-25 downloaded from the CCDC.
;
_cell_angle_alpha 90
_cell_angle_beta 108.556(4)
_cell_angle_gamma 90
_cell_formula_units_Z 4
_cell_length_a 17.1220(6)
_cell_length_b 9.1966(4)
_cell_length_c 21.6026(8)
_cell_measurement_reflns_used 8856
_cell_measurement_temperature 293(2)
_cell_measurement_theta_max 76.0540
_cell_measurement_theta_min 4.2980
_cell_volume 3224.8(2)
_computing_cell_refinement 'CrysAlisPro 1.171.40.54a (Rigaku OD, 2019)'
_computing_data_collection 'CrysAlisPro 1.171.40.54a (Rigaku OD, 2019)'
_computing_data_reduction 'CrysAlisPro 1.171.40.54a (Rigaku OD, 2019)'
_computing_molecular_graphics 'Olex2 1.3 (Dolomanov et al., 2009)'
_computing_publication_material 'Olex2 1.3 (Dolomanov et al., 2009)'
_computing_structure_refinement 'SHELXL 2018/3 (Sheldrick, 2015)'
_computing_structure_solution 'SHELXT 2018/2 (Sheldrick, 2018)'
_diffrn_ambient_temperature 293(2)
_diffrn_detector 'Rigaku HyPix-6000 area detector'
_diffrn_detector_area_resol_mean 10.0
_diffrn_detector_type 'HPC area detector'
_diffrn_measured_fraction_theta_full 0.994
_diffrn_measured_fraction_theta_max 0.949
_diffrn_measurement_details
;
List of Runs (angles in degrees, time in seconds):

  # Type    Start    End  Width  t~exp~   \w     \q     \k     \f   Frames
#--------------------------------------------------------------------------
  1  \w   -113.00 -24.00   0.50    9.88    --  -46.45  -5.00  82.00  178
  2  \w    -28.00  -3.00   0.50    9.88    --  -46.45   5.00-101.00   50
  3  \w    -33.00   0.00   0.50    9.88    --  -46.45  37.00-120.00   66
  4  \w    -68.00 -37.00   0.50   39.52    -- -102.00  61.00-150.00   62
  5  \w   -112.00 -75.00   0.50   39.52    -- -102.00 125.00-150.00   74
  6  \w   -153.00 -88.00   0.50   39.52    -- -102.00  -5.00  82.00  130
  7  \w    -80.00 -30.00   0.50   39.52    -- -102.00 125.00 120.00  100
  8  \w     20.00 119.00   0.50    9.88    --   46.45   5.00-101.00  198
  9  \w     64.00 157.00   0.50   39.52    --  104.61   5.00-101.00  186
 10  \w     76.00 108.00   0.50   39.52    --  104.61 -77.00-120.00   64
 11  \w     57.00 107.00   0.50   39.52    --  104.61 -77.00 -30.00  100
 12  \w     37.00  68.00   0.50   39.52    --  104.61 -77.00-120.00   62
 13  \w     32.00  73.00   0.50   39.52    --  104.61 -61.00 -90.00   82
 14  \w     35.00  98.00   0.50   39.52    --  104.61 -94.00-120.00  126
 15  \w     34.00  62.00   0.50   39.52    --  104.61 -61.00-180.00   56
 16  \w     37.00  68.00   0.50   39.52    --  104.61 -61.00-120.00   62
 17  \w     21.00  94.00   0.50    9.88    --   46.45-125.00 -60.00  146
 18  \w    -19.00   6.00   0.50    9.88    --   46.45  -5.00  82.00   50
 19  \w     80.00 107.00   0.50   39.52    --  104.61 125.00  90.00   54
 20  \w    120.00 170.00   0.50   39.52    --  104.61 125.00  90.00  100
 21  \w   -103.00 -74.00   0.50   39.52    -- -102.00-125.00-150.00   58
 22  \w   -163.00-126.00   0.50   39.52    -- -102.00-125.00-150.00   74
;
_diffrn_measurement_device 'four-circle diffractometer'
_diffrn_measurement_device_type 'Rigaku XtaLAB Synergy-DW'
_diffrn_measurement_method '\w scans'
_diffrn_orient_matrix_type 'CrysAlisPro convention (1999,Acta A55,543-557)'
_diffrn_orient_matrix_UB_11 0.0888418000
_diffrn_orient_matrix_UB_12 -0.0120988000
_diffrn_orient_matrix_UB_13 0.0467717000
_diffrn_orient_matrix_UB_21 -0.0325910000
_diffrn_orient_matrix_UB_22 0.0014758000
_diffrn_orient_matrix_UB_23 0.0587891000
_diffrn_orient_matrix_UB_31 -0.0069311000
_diffrn_orient_matrix_UB_32 -0.1671201000
_diffrn_orient_matrix_UB_33 -0.0029852000
_diffrn_radiation_monochromator 'multi-layer mirror optics'
_diffrn_radiation_probe x-ray
_diffrn_radiation_type 'Cu K\a'
_diffrn_radiation_wavelength 1.54184
_diffrn_reflns_av_R_equivalents 0.0475
_diffrn_reflns_av_unetI/netI 0.0378
_diffrn_reflns_Laue_measured_fraction_full 0.994
_diffrn_reflns_Laue_measured_fraction_max 0.949
_diffrn_reflns_limit_h_max 21
_diffrn_reflns_limit_h_min -20
_diffrn_reflns_limit_k_max 6
_diffrn_reflns_limit_k_min -11
_diffrn_reflns_limit_l_max 27
_diffrn_reflns_limit_l_min -26
_diffrn_reflns_number 20989
_diffrn_reflns_point_group_measured_fraction_full 0.994
_diffrn_reflns_point_group_measured_fraction_max 0.949
_diffrn_reflns_theta_full 67.684
_diffrn_reflns_theta_max 76.223
_diffrn_reflns_theta_min 4.310
_diffrn_source 'rotating anode X-ray generator'
_diffrn_source_type PhotonJet-DW
_exptl_absorpt_coefficient_mu 3.624
_exptl_absorpt_correction_T_max 1.00000
_exptl_absorpt_correction_T_min 0.74036
_exptl_absorpt_correction_type multi-scan
_exptl_absorpt_process_details
;
CrysAlisPro 1.171.40.54a (Rigaku Oxford Diffraction, 2019)
Empirical absorption correction using spherical harmonics,
 implemented in SCALE3 ABSPACK scaling algorithm.
;
_exptl_crystal_colour yellow
_exptl_crystal_colour_primary yellow
_exptl_crystal_density_diffrn 1.441
_exptl_crystal_description block
_exptl_crystal_F_000 1432
_exptl_crystal_size_max 0.05
_exptl_crystal_size_mid 0.05
_exptl_crystal_size_min 0.05
_refine_diff_density_max 0.548
_refine_diff_density_min -0.857
_refine_diff_density_rms 0.084
_refine_ls_extinction_coef 0.00058(18)
_refine_ls_extinction_expression Fc^*^=kFc[1+0.001xFc^2^\l^3^/sin(2\q)]^-1/4^
_refine_ls_extinction_method 'SHELXL-2018/3 (Sheldrick 2018)'
_refine_ls_goodness_of_fit_ref 1.130
_refine_ls_hydrogen_treatment constr
_refine_ls_matrix_type full
_refine_ls_number_parameters 434
_refine_ls_number_reflns 6416
_refine_ls_number_restraints 0
_refine_ls_restrained_S_all 1.130
_refine_ls_R_factor_all 0.0676
_refine_ls_R_factor_gt 0.0568
_refine_ls_shift/su_max 0.001
_refine_ls_shift/su_mean 0.000
_refine_ls_structure_factor_coef Fsqd
_refine_ls_weighting_details 'w=1/[\s^2^(Fo^2^)+(0.1080P)^2^+1.3258P] where P=(Fo^2^+2Fc^2^)/3'
_refine_ls_weighting_scheme calc
_refine_ls_wR_factor_gt 0.1662
_refine_ls_wR_factor_ref 0.1745
_reflns_Friedel_coverage 0.000
_reflns_number_gt 5162
_reflns_number_total 6416
_reflns_threshold_expression 'I > 2\s(I)'
_cod_data_source_file d2cc01159j2.cif
_cod_data_source_block tsuka1
_cod_database_code 7129899
_shelx_shelxl_version_number 2018/3
_chemical_oxdiff_formula C30H24B3O2
_shelx_space_group_comment
;
The symmetry employed for this shelxl refinement is uniquely defined
by the following loop, which should always be used as a source of
symmetry information in preference to the above space-group names.
They are only intended as comments.
;
_shelx_estimated_absorpt_t_max 0.840
_shelx_estimated_absorpt_t_min 0.840
_reflns_odcompleteness_completeness 99.58
_reflns_odcompleteness_iscentric 1
_reflns_odcompleteness_theta 66.97
_olex2_refinement_description
;
1. Fixed Uiso
 At 1.2 times of:
  All C(H) groups
2.a Ternary CH refined with riding coordinates:
 C39(H39)
2.b Aromatic/amide H refined with riding coordinates:
 C22(H22), C37(H37), C19(H19), C16(H16), C34(H34), C24(H24), C25(H25), C4(H4),
 C18(H18), C17(H17), C28(H28), C23(H23), C6(H6), C5(H5), C7(H7), C36(H36),
 C31(H31), C10(H10), C13(H13), C30(H30), C35(H35), C12(H12), C11(H11), C29(H29)
;
_olex2_submission_special_instructions 'No special instructions were received'
_oxdiff_exptl_absorpt_empirical_details
;
Empirical correction (ABSPACK) includes:
- Absorption correction using spherical harmonics
- Frame scaling
;
_oxdiff_exptl_absorpt_empirical_full_max 2.190
_oxdiff_exptl_absorpt_empirical_full_min 0.667

loop_
_space_group_symop_operation_xyz
'x, y, z'
'-x, y+1/2, -z+1/2'
'-x, -y, -z'
'x, -y-1/2, z-1/2'

loop_
_atom_site_label
_atom_site_type_symbol
_atom_site_fract_x
_atom_site_fract_y
_atom_site_fract_z
_atom_site_U_iso_or_equiv
_atom_site_adp_type
_atom_site_occupancy
_atom_site_site_symmetry_order
_atom_site_calc_flag
_atom_site_refinement_flags_posn
_atom_site_refinement_flags_adp
_atom_site_refinement_flags_occupancy
_atom_site_disorder_assembly
_atom_site_disorder_group
Cl1 Cl 0.79479(4) 0.87117(7) 0.44961(3) 0.02842(19) Uani 1 1 d . . . . .
Cl3 Cl 0.56570(5) 0.91352(9) 0.68915(4) 0.0387(2) Uani 1 1 d . . . . .
Cl2 Cl 0.47835(5) 1.17480(10) 0.70368(4) 0.0450(2) Uani 1 1 d . . . . .
Cl4 Cl 0.39731(5) 0.95960(11) 0.60690(4) 0.0495(2) Uani 1 1 d . . . . .
O2 O 0.71389(12) 0.4219(2) 0.71163(9) 0.0263(4) Uani 1 1 d . . . . .
O1 O 0.60027(12) 0.4856(2) 0.39117(9) 0.0297(4) Uani 1 1 d . . . . .
C15 C 0.76071(17) 0.3906(3) 0.61684(13) 0.0251(5) Uani 1 1 d . . . . .
C3 C 0.74819(17) 0.5180(3) 0.44231(12) 0.0238(5) Uani 1 1 d . . . . .
C1 C 0.80590(17) 0.6378(3) 0.56233(12) 0.0233(5) Uani 1 1 d . . . . .
C21 C 0.77504(17) 0.6356(3) 0.67850(13) 0.0253(6) Uani 1 1 d . . . . .
C33 C 1.00132(16) 0.8298(3) 0.65306(12) 0.0236(5) Uani 1 1 d . . . . .
C27 C 0.93171(17) 0.9832(3) 0.55402(13) 0.0247(5) Uani 1 1 d . . . . .
C14 C 0.58128(18) 0.5776(3) 0.43446(13) 0.0266(6) Uani 1 1 d . . . . .
C26 C 0.73962(17) 0.5644(3) 0.72002(13) 0.0249(5) Uani 1 1 d . . . . .
C38 C 0.94721(17) 0.7112(3) 0.62991(12) 0.0241(5) Uani 1 1 d . . . . .
C2 C 0.87427(17) 0.7228(3) 0.57069(12) 0.0240(5) Uani 1 1 d . . . . .
C22 C 0.79654(17) 0.7828(3) 0.69392(13) 0.0264(6) Uani 1 1 d . . . . .
H22 H 0.819322 0.835826 0.667259 0.032 Uiso 1 1 calc R U . . .
C20 C 0.72487(17) 0.3384(3) 0.66280(13) 0.0241(5) Uani 1 1 d . . . . .
C37 C 0.96507(17) 0.5780(3) 0.66287(13) 0.0260(6) Uani 1 1 d . . . . .
H37 H 0.932208 0.497838 0.645714 0.031 Uiso 1 1 calc R U . . .
C19 C 0.69702(18) 0.1960(3) 0.66236(13) 0.0288(6) Uani 1 1 d . . . . .
H19 H 0.673348 0.165326 0.693365 0.035 Uiso 1 1 calc R U . . .
C16 C 0.76892(17) 0.2884(3) 0.57065(13) 0.0263(6) Uani 1 1 d . . . . .
H16 H 0.793347 0.317544 0.539899 0.032 Uiso 1 1 calc R U . . .
C9 C 0.64230(17) 0.6441(3) 0.48680(13) 0.0253(6) Uani 1 1 d . . . . .
C8 C 0.68009(18) 0.4575(3) 0.39443(13) 0.0260(6) Uani 1 1 d . . . . .
C34 C 1.06668(17) 0.8112(3) 0.71160(13) 0.0268(6) Uani 1 1 d . . . . .
H34 H 1.101832 0.888949 0.728150 0.032 Uiso 1 1 calc R U . . .
C32 C 0.99027(17) 0.9700(3) 0.61687(13) 0.0257(6) Uani 1 1 d . . . . .
C24 C 0.74925(18) 0.7734(3) 0.78756(13) 0.0277(6) Uani 1 1 d . . . . .
H24 H 0.741050 0.819348 0.823359 0.033 Uiso 1 1 calc R U . . .
C25 C 0.72651(18) 0.6305(3) 0.77422(13) 0.0288(6) Uani 1 1 d . . . . .
H25 H 0.702888 0.578692 0.800711 0.035 Uiso 1 1 calc R U . . .
C4 C 0.82634(18) 0.4812(3) 0.43817(13) 0.0267(6) Uani 1 1 d . . . . .
H4 H 0.872894 0.520791 0.468493 0.032 Uiso 1 1 calc R U . . .
C18 C 0.70503(18) 0.1010(3) 0.61536(14) 0.0286(6) Uani 1 1 d . . . . .
H18 H 0.685760 0.006159 0.614150 0.034 Uiso 1 1 calc R U . . .
C17 C 0.74204(18) 0.1466(3) 0.56940(14) 0.0290(6) Uani 1 1 d . . . . .
H17 H 0.748439 0.081861 0.538303 0.035 Uiso 1 1 calc R U . . .
C28 C 0.92587(18) 1.1143(3) 0.51940(14) 0.0284(6) Uani 1 1 d . . . . .
H28 H 0.887185 1.122821 0.478094 0.034 Uiso 1 1 calc R U . . .
C23 C 0.78474(18) 0.8498(3) 0.74719(13) 0.0278(6) Uani 1 1 d . . . . .
H23 H 0.800421 0.946281 0.756422 0.033 Uiso 1 1 calc R U . . .
C6 C 0.7662(2) 0.3279(3) 0.34534(13) 0.0309(6) Uani 1 1 d . . . . .
H6 H 0.772352 0.263809 0.313910 0.037 Uiso 1 1 calc R U . . .
C5 C 0.83663(19) 0.3887(3) 0.39100(13) 0.0290(6) Uani 1 1 d . . . . .
H5 H 0.889015 0.367047 0.389420 0.035 Uiso 1 1 calc R U . . .
C7 C 0.68876(19) 0.3618(3) 0.34655(14) 0.0310(6) Uani 1 1 d . . . . .
H7 H 0.642539 0.321849 0.315972 0.037 Uiso 1 1 calc R U . . .
C36 C 1.03015(18) 0.5619(3) 0.72021(13) 0.0286(6) Uani 1 1 d . . . . .
H36 H 1.040145 0.472791 0.741621 0.034 Uiso 1 1 calc R U . . .
C31 C 1.04023(18) 1.0910(3) 0.64313(14) 0.0292(6) Uani 1 1 d . . . . .
H31 H 1.078956 1.084490 0.684505 0.035 Uiso 1 1 calc R U . . .
C10 C 0.61233(19) 0.7317(3) 0.52809(14) 0.0304(6) Uani 1 1 d . . . . .
H10 H 0.650094 0.778006 0.563289 0.036 Uiso 1 1 calc R U . . .
C13 C 0.49711(19) 0.5951(3) 0.42378(14) 0.0312(6) Uani 1 1 d . . . . .
H13 H 0.458744 0.549211 0.388795 0.037 Uiso 1 1 calc R U . . .
C30 C 1.03254(18) 1.2197(3) 0.60819(15) 0.0309(6) Uani 1 1 d . . . . .
H30 H 1.065150 1.299179 0.626835 0.037 Uiso 1 1 calc R U . . .
C35 C 1.08031(18) 0.6809(3) 0.74530(13) 0.0296(6) Uani 1 1 d . . . . .
H35 H 1.122907 0.672962 0.784637 0.036 Uiso 1 1 calc R U . . .
C12 C 0.47168(19) 0.6813(3) 0.46585(14) 0.0326(6) Uani 1 1 d . . . . .
H12 H 0.415735 0.693478 0.459479 0.039 Uiso 1 1 calc R U . . .
C11 C 0.5300(2) 0.7511(3) 0.51840(15) 0.0338(6) Uani 1 1 d . . . . .
H11 H 0.512775 0.810254 0.546470 0.041 Uiso 1 1 calc R U . . .
C29 C 0.97669(18) 1.2311(3) 0.54570(15) 0.0304(6) Uani 1 1 d . . . . .
H29 H 0.973422 1.316227 0.521752 0.037 Uiso 1 1 calc R U . . .
C39 C 0.4913(2) 1.0444(4) 0.64808(15) 0.0354(7) Uani 1 1 d . . . . .
H39 H 0.511108 1.093987 0.615796 0.043 Uiso 1 1 calc R U . . .
B1 B 0.7333(2) 0.6133(3) 0.49638(14) 0.0245(6) Uani 1 1 d . . . . .
B2 B 0.78579(19) 0.5523(3) 0.61931(14) 0.0238(6) Uani 1 1 d . . . . .
B3 B 0.8727(2) 0.8550(3) 0.52623(15) 0.0255(6) Uani 1 1 d . . . . .

loop_
_atom_site_aniso_label
_atom_site_aniso_U_11
_atom_site_aniso_U_22
_atom_site_aniso_U_33
_atom_site_aniso_U_23
_atom_site_aniso_U_13
_atom_site_aniso_U_12
Cl1 0.0366(4) 0.0271(4) 0.0207(3) 0.0013(2) 0.0079(3) 0.0000(2)
Cl3 0.0390(4) 0.0383(4) 0.0384(4) 0.0066(3) 0.0120(3) 0.0033(3)
Cl2 0.0518(5) 0.0446(5) 0.0409(4) -0.0064(3) 0.0178(4) 0.0033(3)
Cl4 0.0361(4) 0.0603(6) 0.0485(5) -0.0126(4) 0.0086(3) 0.0011(3)
O2 0.0355(11) 0.0244(10) 0.0212(9) -0.0019(7) 0.0120(8) -0.0037(8)
O1 0.0338(11) 0.0324(11) 0.0236(9) -0.0064(8) 0.0101(8) -0.0018(8)
C15 0.0300(14) 0.0245(14) 0.0201(12) 0.0007(10) 0.0071(10) 0.0023(10)
C3 0.0346(14) 0.0209(13) 0.0170(11) 0.0005(10) 0.0099(10) -0.0022(10)
C1 0.0337(14) 0.0198(13) 0.0181(11) -0.0017(10) 0.0107(10) 0.0026(10)
C21 0.0310(14) 0.0247(14) 0.0202(12) 0.0009(10) 0.0078(10) 0.0021(10)
C33 0.0280(13) 0.0271(14) 0.0182(11) -0.0007(10) 0.0108(10) 0.0022(10)
C27 0.0288(13) 0.0256(14) 0.0225(12) 0.0016(10) 0.0120(10) 0.0008(10)
C14 0.0355(15) 0.0253(14) 0.0203(12) 0.0015(10) 0.0105(11) -0.0012(11)
C26 0.0318(14) 0.0212(13) 0.0230(12) 0.0010(10) 0.0103(10) -0.0012(10)
C38 0.0293(14) 0.0282(14) 0.0171(11) -0.0009(10) 0.0107(10) 0.0023(10)
C2 0.0316(14) 0.0239(13) 0.0186(11) -0.0021(10) 0.0111(10) 0.0023(10)
C22 0.0321(14) 0.0228(14) 0.0265(13) 0.0000(11) 0.0123(11) -0.0009(10)
C20 0.0284(13) 0.0235(14) 0.0205(12) 0.0003(10) 0.0079(10) 0.0009(10)
C37 0.0302(14) 0.0273(14) 0.0213(12) -0.0001(10) 0.0096(10) 0.0002(10)
C19 0.0327(14) 0.0286(15) 0.0243(13) 0.0024(11) 0.0082(11) -0.0008(11)
C16 0.0322(14) 0.0259(14) 0.0215(12) 0.0001(10) 0.0097(10) 0.0022(11)
C9 0.0307(14) 0.0272(14) 0.0183(11) 0.0007(10) 0.0083(10) -0.0011(10)
C8 0.0334(14) 0.0272(14) 0.0182(12) 0.0002(10) 0.0091(10) -0.0010(11)
C34 0.0305(14) 0.0271(15) 0.0235(12) -0.0033(11) 0.0096(11) -0.0013(11)
C32 0.0335(14) 0.0236(14) 0.0243(12) -0.0004(10) 0.0153(11) 0.0002(10)
C24 0.0387(15) 0.0280(14) 0.0191(12) -0.0031(11) 0.0127(11) 0.0021(11)
C25 0.0348(15) 0.0323(15) 0.0223(12) 0.0022(11) 0.0134(11) -0.0001(11)
C4 0.0361(15) 0.0240(14) 0.0220(12) 0.0007(10) 0.0119(11) 0.0003(11)
C18 0.0332(15) 0.0223(14) 0.0312(14) 0.0000(11) 0.0117(11) -0.0002(11)
C17 0.0361(15) 0.0246(14) 0.0265(13) -0.0016(11) 0.0101(11) 0.0035(11)
C28 0.0312(14) 0.0287(15) 0.0263(13) 0.0000(11) 0.0106(11) 0.0006(11)
C23 0.0362(15) 0.0233(14) 0.0238(13) -0.0014(11) 0.0092(11) 0.0011(11)
C6 0.0464(17) 0.0283(15) 0.0206(12) -0.0005(11) 0.0141(12) 0.0002(12)
C5 0.0386(16) 0.0276(15) 0.0235(13) 0.0021(11) 0.0135(11) 0.0038(11)
C7 0.0395(16) 0.0296(15) 0.0235(13) -0.0022(11) 0.0096(11) -0.0035(12)
C36 0.0326(15) 0.0303(15) 0.0240(13) 0.0063(11) 0.0106(11) 0.0046(11)
C31 0.0325(15) 0.0297(15) 0.0273(13) -0.0001(11) 0.0122(11) -0.0007(11)
C10 0.0363(16) 0.0291(15) 0.0252(13) -0.0021(11) 0.0090(11) 0.0015(11)
C13 0.0356(15) 0.0306(15) 0.0272(13) 0.0038(11) 0.0097(11) -0.0005(12)
C30 0.0331(15) 0.0265(15) 0.0336(15) -0.0021(12) 0.0113(12) -0.0032(11)
C35 0.0322(15) 0.0353(16) 0.0213(12) 0.0022(11) 0.0085(11) 0.0023(12)
C12 0.0325(15) 0.0373(17) 0.0286(14) 0.0063(12) 0.0107(12) 0.0040(12)
C11 0.0391(16) 0.0354(16) 0.0294(14) -0.0017(12) 0.0145(12) 0.0066(12)
C29 0.0341(15) 0.0245(14) 0.0347(15) 0.0043(12) 0.0137(12) 0.0010(11)
C39 0.0389(17) 0.0367(17) 0.0314(15) 0.0015(13) 0.0122(13) 0.0019(13)
B1 0.0362(16) 0.0209(15) 0.0188(13) 0.0036(11) 0.0119(12) -0.0020(12)
B2 0.0262(15) 0.0246(16) 0.0214(13) 0.0018(11) 0.0089(11) -0.0011(11)
B3 0.0307(15) 0.0254(16) 0.0247(14) -0.0012(12) 0.0148(12) 0.0031(12)

loop_
_atom_type_symbol
_atom_type_description
_atom_type_scat_dispersion_real
_atom_type_scat_dispersion_imag
_atom_type_scat_source
C C 0.0181 0.0091 'International Tables Vol C Tables 4.2.6.8 and 6.1.1.4'
H H 0.0000 0.0000 'International Tables Vol C Tables 4.2.6.8 and 6.1.1.4'
B B 0.0090 0.0039 'International Tables Vol C Tables 4.2.6.8 and 6.1.1.4'
Cl Cl 0.3639 0.7018 'International Tables Vol C Tables 4.2.6.8 and 6.1.1.4'
O O 0.0492 0.0322 'International Tables Vol C Tables 4.2.6.8 and 6.1.1.4'

loop_
_geom_angle_atom_site_label_1
_geom_angle_atom_site_label_2
_geom_angle_atom_site_label_3
_geom_angle
_geom_angle_site_symmetry_1
_geom_angle_site_symmetry_3
_geom_angle_publ_flag
C20 O2 C26 121.3(2) . . ?
C8 O1 C14 121.9(2) . . ?
C20 C15 C16 115.9(2) . . ?
C20 C15 B2 118.9(2) . . ?
C16 C15 B2 125.2(2) . . ?
C8 C3 C4 116.1(2) . . ?
C8 C3 B1 118.9(3) . . ?
C4 C3 B1 124.9(3) . . ?
C2 C1 B1 126.4(2) . . ?
C2 C1 B2 124.5(2) . . ?
B1 C1 B2 109.0(2) . . ?
C26 C21 C22 115.5(2) . . ?
C26 C21 B2 119.2(2) . . ?
C22 C21 B2 125.2(2) . . ?
C38 C33 C32 121.5(2) . . ?
C34 C33 C38 117.9(2) . . ?
C34 C33 C32 120.7(3) . . ?
C32 C27 B3 119.0(2) . . ?
C28 C27 C32 119.6(3) . . ?
C28 C27 B3 121.4(2) . . ?
O1 C14 C9 122.5(3) . . ?
O1 C14 C13 114.5(2) . . ?
C13 C14 C9 123.0(3) . . ?
O2 C26 C21 123.3(2) . . ?
O2 C26 C25 113.2(2) . . ?
C21 C26 C25 123.6(3) . . ?
C33 C38 C2 121.8(2) . . ?
C37 C38 C33 118.8(2) . . ?
C37 C38 C2 119.3(2) . . ?
C1 C2 C38 121.5(2) . . ?
C1 C2 B3 121.4(3) . . ?
C38 C2 B3 115.9(2) . . ?
C21 C22 H22 119.0 . . ?
C23 C22 C21 122.0(3) . . ?
C23 C22 H22 119.0 . . ?
O2 C20 C15 123.5(2) . . ?
O2 C20 C19 113.8(2) . . ?
C19 C20 C15 122.7(3) . . ?
C38 C37 H37 119.0 . . ?
C36 C37 C38 122.1(3) . . ?
C36 C37 H37 119.0 . . ?
C20 C19 H19 120.4 . . ?
C18 C19 C20 119.1(3) . . ?
C18 C19 H19 120.4 . . ?
C15 C16 H16 118.8 . . ?
C17 C16 C15 122.4(3) . . ?
C17 C16 H16 118.8 . . ?
C14 C9 C10 115.3(3) . . ?
C14 C9 B1 119.3(2) . . ?
C10 C9 B1 125.3(3) . . ?
O1 C8 C3 122.9(2) . . ?
O1 C8 C7 114.8(2) . . ?
C7 C8 C3 122.3(3) . . ?
C33 C34 H34 118.9 . . ?
C35 C34 C33 122.1(3) . . ?
C35 C34 H34 118.9 . . ?
C27 C32 C33 120.8(2) . . ?
C31 C32 C33 120.9(3) . . ?
C31 C32 C27 118.3(3) . . ?
C25 C24 H24 120.0 . . ?
C25 C24 C23 119.9(2) . . ?
C23 C24 H24 120.0 . . ?
C26 C25 H25 120.7 . . ?
C24 C25 C26 118.7(3) . . ?
C24 C25 H25 120.7 . . ?
C3 C4 H4 118.6 . . ?
C5 C4 C3 122.8(3) . . ?
C5 C4 H4 118.6 . . ?
C19 C18 H18 119.8 . . ?
C19 C18 C17 120.4(3) . . ?
C17 C18 H18 119.8 . . ?
C16 C17 C18 119.5(3) . . ?
C16 C17 H17 120.3 . . ?
C18 C17 H17 120.3 . . ?
C27 C28 H28 119.4 . . ?
C29 C28 C27 121.2(3) . . ?
C29 C28 H28 119.4 . . ?
C22 C23 C24 120.3(3) . . ?
C22 C23 H23 119.8 . . ?
C24 C23 H23 119.8 . . ?
C5 C6 H6 119.5 . . ?
C7 C6 H6 119.5 . . ?
C7 C6 C5 120.9(3) . . ?
C4 C5 C6 118.7(3) . . ?
C4 C5 H5 120.7 . . ?
C6 C5 H5 120.7 . . ?
C8 C7 H7 120.4 . . ?
C6 C7 C8 119.2(3) . . ?
C6 C7 H7 120.4 . . ?
C37 C36 H36 120.5 . . ?
C37 C36 C35 119.1(3) . . ?
C35 C36 H36 120.5 . . ?
C32 C31 H31 119.5 . . ?
C30 C31 C32 121.0(3) . . ?
C30 C31 H31 119.5 . . ?
C9 C10 H10 118.6 . . ?
C11 C10 C9 122.7(3) . . ?
C11 C10 H10 118.6 . . ?
C14 C13 H13 120.5 . . ?
C12 C13 C14 119.0(3) . . ?
C12 C13 H13 120.5 . . ?
C31 C30 H30 119.7 . . ?
C29 C30 C31 120.7(3) . . ?
C29 C30 H30 119.7 . . ?
C34 C35 C36 119.8(3) . . ?
C34 C35 H35 120.1 . . ?
C36 C35 H35 120.1 . . ?
C13 C12 H12 119.9 . . ?
C13 C12 C11 120.2(3) . . ?
C11 C12 H12 119.9 . . ?
C10 C11 C12 119.8(3) . . ?
C10 C11 H11 120.1 . . ?
C12 C11 H11 120.1 . . ?
C28 C29 C30 119.3(3) . . ?
C28 C29 H29 120.4 . . ?
C30 C29 H29 120.4 . . ?
Cl3 C39 H39 108.4 . . ?
Cl2 C39 Cl3 110.33(17) . . ?
Cl2 C39 H39 108.4 . . ?
Cl4 C39 Cl3 110.45(18) . . ?
Cl4 C39 Cl2 110.77(18) . . ?
Cl4 C39 H39 108.4 . . ?
C3 B1 C1 119.3(2) . . ?
C9 B1 C3 114.1(2) . . ?
C9 B1 C1 124.8(2) . . ?
C15 B2 C1 125.2(2) . . ?
C15 B2 C21 113.5(2) . . ?
C21 B2 C1 120.4(2) . . ?
C27 B3 Cl1 120.3(2) . . ?
C27 B3 C2 118.6(3) . . ?
C2 B3 Cl1 120.4(2) . . ?

loop_
_geom_bond_atom_site_label_1
_geom_bond_atom_site_label_2
_geom_bond_distance
_geom_bond_site_symmetry_2
_geom_bond_publ_flag
Cl1 B3 1.770(3) . ?
Cl3 C39 1.772(3) . ?
Cl2 C39 1.761(3) . ?
Cl4 C39 1.754(3) . ?
O2 C26 1.376(3) . ?
O2 C20 1.365(3) . ?
O1 C14 1.374(3) . ?
O1 C8 1.371(3) . ?
C15 C20 1.407(4) . ?
C15 C16 1.410(4) . ?
C15 B2 1.544(4) . ?
C3 C8 1.404(4) . ?
C3 C4 1.411(4) . ?
C3 B1 1.545(4) . ?
C1 C2 1.371(4) . ?
C1 B1 1.581(4) . ?
C1 B2 1.588(4) . ?
C21 C26 1.395(4) . ?
C21 C22 1.415(4) . ?
C21 B2 1.551(4) . ?
C33 C38 1.415(4) . ?
C33 C34 1.407(4) . ?
C33 C32 1.488(4) . ?
C27 C32 1.413(4) . ?
C27 C28 1.406(4) . ?
C27 B3 1.544(4) . ?
C14 C9 1.411(4) . ?
C14 C13 1.394(4) . ?
C26 C25 1.399(4) . ?
C38 C2 1.480(4) . ?
C38 C37 1.401(4) . ?
C2 B3 1.545(4) . ?
C22 H22 0.9300 . ?
C22 C23 1.376(4) . ?
C20 C19 1.393(4) . ?
C37 H37 0.9300 . ?
C37 C36 1.385(4) . ?
C19 H19 0.9300 . ?
C19 C18 1.379(4) . ?
C16 H16 0.9300 . ?
C16 C17 1.380(4) . ?
C9 C10 1.414(4) . ?
C9 B1 1.531(4) . ?
C8 C7 1.401(4) . ?
C34 H34 0.9300 . ?
C34 C35 1.382(4) . ?
C32 C31 1.408(4) . ?
C24 H24 0.9300 . ?
C24 C25 1.376(4) . ?
C24 C23 1.400(4) . ?
C25 H25 0.9300 . ?
C4 H4 0.9300 . ?
C4 C5 1.381(4) . ?
C18 H18 0.9300 . ?
C18 C17 1.401(4) . ?
C17 H17 0.9300 . ?
C28 H28 0.9300 . ?
C28 C29 1.385(4) . ?
C23 H23 0.9300 . ?
C6 H6 0.9300 . ?
C6 C5 1.408(4) . ?
C6 C7 1.371(4) . ?
C5 H5 0.9300 . ?
C7 H7 0.9300 . ?
C36 H36 0.9300 . ?
C36 C35 1.390(4) . ?
C31 H31 0.9300 . ?
C31 C30 1.388(4) . ?
C10 H10 0.9300 . ?
C10 C11 1.369(4) . ?
C13 H13 0.9300 . ?
C13 C12 1.377(4) . ?
C30 H30 0.9300 . ?
C30 C29 1.388(4) . ?
C35 H35 0.9300 . ?
C12 H12 0.9300 . ?
C12 C11 1.406(4) . ?
C11 H11 0.9300 . ?
C29 H29 0.9300 . ?
C39 H39 0.9800 . ?

loop_
_geom_torsion_atom_site_label_1
_geom_torsion_atom_site_label_2
_geom_torsion_atom_site_label_3
_geom_torsion_atom_site_label_4
_geom_torsion
_geom_torsion_site_symmetry_1
_geom_torsion_site_symmetry_2
_geom_torsion_site_symmetry_3
_geom_torsion_site_symmetry_4
_geom_torsion_publ_flag
O2 C26 C25 C24 -179.6(3) . . . . ?
O2 C20 C19 C18 -179.8(2) . . . . ?
O1 C14 C9 C10 -177.9(2) . . . . ?
O1 C14 C9 B1 -0.1(4) . . . . ?
O1 C14 C13 C12 177.9(3) . . . . ?
O1 C8 C7 C6 179.4(2) . . . . ?
C15 C20 C19 C18 0.4(4) . . . . ?
C15 C16 C17 C18 0.1(4) . . . . ?
C3 C8 C7 C6 -1.3(4) . . . . ?
C3 C4 C5 C6 -0.4(4) . . . . ?
C1 C2 B3 Cl1 -18.7(4) . . . . ?
C1 C2 B3 C27 152.2(3) . . . . ?
C21 C26 C25 C24 0.3(4) . . . . ?
C21 C22 C23 C24 -1.1(4) . . . . ?
C33 C38 C2 C1 -153.1(3) . . . . ?
C33 C38 C2 B3 15.2(3) . . . . ?
C33 C38 C37 C36 5.2(4) . . . . ?
C33 C34 C35 C36 2.2(4) . . . . ?
C33 C32 C31 C30 177.1(3) . . . . ?
C27 C32 C31 C30 -0.3(4) . . . . ?
C27 C28 C29 C30 -2.0(4) . . . . ?
C14 O1 C8 C3 0.9(4) . . . . ?
C14 O1 C8 C7 -179.8(2) . . . . ?
C14 C9 C10 C11 0.1(4) . . . . ?
C14 C9 B1 C3 4.5(4) . . . . ?
C14 C9 B1 C1 -160.2(3) . . . . ?
C14 C13 C12 C11 0.4(4) . . . . ?
C26 O2 C20 C15 -1.6(4) . . . . ?
C26 O2 C20 C19 178.5(2) . . . . ?
C26 C21 C22 C23 1.3(4) . . . . ?
C26 C21 B2 C15 -4.5(4) . . . . ?
C26 C21 B2 C1 165.7(3) . . . . ?
C38 C33 C34 C35 1.9(4) . . . . ?
C38 C33 C32 C27 -8.1(4) . . . . ?
C38 C33 C32 C31 174.6(2) . . . . ?
C38 C2 B3 Cl1 173.09(19) . . . . ?
C38 C2 B3 C27 -16.1(3) . . . . ?
C38 C37 C36 C35 -1.2(4) . . . . ?
C2 C1 B1 C3 72.8(4) . . . . ?
C2 C1 B1 C9 -123.3(3) . . . . ?
C2 C1 B2 C15 -131.2(3) . . . . ?
C2 C1 B2 C21 59.8(4) . . . . ?
C2 C38 C37 C36 -176.9(2) . . . . ?
C22 C21 C26 O2 179.0(2) . . . . ?
C22 C21 C26 C25 -0.9(4) . . . . ?
C22 C21 B2 C15 177.2(3) . . . . ?
C22 C21 B2 C1 -12.6(4) . . . . ?
C20 O2 C26 C21 2.8(4) . . . . ?
C20 O2 C26 C25 -177.3(2) . . . . ?
C20 C15 C16 C17 1.3(4) . . . . ?
C20 C15 B2 C1 -164.1(3) . . . . ?
C20 C15 B2 C21 5.5(4) . . . . ?
C20 C19 C18 C17 1.1(4) . . . . ?
C37 C38 C2 C1 29.2(4) . . . . ?
C37 C38 C2 B3 -162.6(2) . . . . ?
C37 C36 C35 C34 -2.5(4) . . . . ?
C19 C18 C17 C16 -1.4(4) . . . . ?
C16 C15 C20 O2 178.6(2) . . . . ?
C16 C15 C20 C19 -1.6(4) . . . . ?
C16 C15 B2 C1 14.4(4) . . . . ?
C16 C15 B2 C21 -176.0(3) . . . . ?
C9 C14 C13 C12 0.2(4) . . . . ?
C9 C10 C11 C12 0.5(5) . . . . ?
C8 O1 C14 C9 -2.9(4) . . . . ?
C8 O1 C14 C13 179.4(2) . . . . ?
C8 C3 C4 C5 -1.3(4) . . . . ?
C8 C3 B1 C1 159.3(2) . . . . ?
C8 C3 B1 C9 -6.2(4) . . . . ?
C34 C33 C38 C2 176.8(2) . . . . ?
C34 C33 C38 C37 -5.4(4) . . . . ?
C34 C33 C32 C27 171.6(2) . . . . ?
C34 C33 C32 C31 -5.7(4) . . . . ?
C32 C33 C38 C2 -3.5(4) . . . . ?
C32 C33 C38 C37 174.3(2) . . . . ?
C32 C33 C34 C35 -177.8(2) . . . . ?
C32 C27 C28 C29 0.2(4) . . . . ?
C32 C27 B3 Cl1 176.5(2) . . . . ?
C32 C27 B3 C2 5.7(4) . . . . ?
C32 C31 C30 C29 -1.6(4) . . . . ?
C25 C24 C23 C22 0.4(4) . . . . ?
C4 C3 C8 O1 -178.5(2) . . . . ?
C4 C3 C8 C7 2.2(4) . . . . ?
C4 C3 B1 C1 -18.1(4) . . . . ?
C4 C3 B1 C9 176.4(2) . . . . ?
C28 C27 C32 C33 -176.4(2) . . . . ?
C28 C27 C32 C31 1.0(4) . . . . ?
C28 C27 B3 Cl1 -0.6(4) . . . . ?
C28 C27 B3 C2 -171.5(2) . . . . ?
C23 C24 C25 C26 0.0(4) . . . . ?
C5 C6 C7 C8 -0.6(4) . . . . ?
C7 C6 C5 C4 1.4(4) . . . . ?
C31 C30 C29 C28 2.8(4) . . . . ?
C10 C9 B1 C3 -178.0(3) . . . . ?
C10 C9 B1 C1 17.4(4) . . . . ?
C13 C14 C9 C10 -0.5(4) . . . . ?
C13 C14 C9 B1 177.4(3) . . . . ?
C13 C12 C11 C10 -0.8(5) . . . . ?
B1 C3 C8 O1 3.8(4) . . . . ?
B1 C3 C8 C7 -175.4(3) . . . . ?
B1 C3 C4 C5 176.2(3) . . . . ?
B1 C1 C2 C38 -165.4(2) . . . . ?
B1 C1 C2 B3 27.1(4) . . . . ?
B1 C1 B2 C15 51.0(3) . . . . ?
B1 C1 B2 C21 -118.0(3) . . . . ?
B1 C9 C10 C11 -177.6(3) . . . . ?
B2 C15 C20 O2 -2.8(4) . . . . ?
B2 C15 C20 C19 177.0(3) . . . . ?
B2 C15 C16 C17 -177.2(3) . . . . ?
B2 C1 C2 C38 17.2(4) . . . . ?
B2 C1 C2 B3 -150.4(3) . . . . ?
B2 C1 B1 C3 -109.5(3) . . . . ?
B2 C1 B1 C9 54.4(3) . . . . ?
B2 C21 C26 O2 0.6(4) . . . . ?
B2 C21 C26 C25 -179.3(3) . . . . ?
B2 C21 C22 C23 179.6(3) . . . . ?
B3 C27 C32 C33 6.5(4) . . . . ?
B3 C27 C32 C31 -176.2(2) . . . . ?
B3 C27 C28 C29 177.3(3) . . . . ?
